data_4101643
loop_
_publ_author_name
'Shen, Zhongliang'
'Jordan, Richard F.'

_publ_section_title
;
 Self-assembled tetranuclear palladium catalysts that produce high
 molecular weight linear polyethylene.
;
_journal_issue 1
_journal_name_full 'Journal of the American Chemical Society'
_journal_page_first 52
_journal_page_last 53
_journal_paper_doi 10.1021/ja909473y
_journal_volume 132
_journal_year 2010
_chemical_formula_sum 'C35 H43 Li N O6 P Pd S2'
_chemical_formula_weight 782.13
_chemical_name_systematic
; 
 ? 
;
_space_group_IT_number 88
_symmetry_space_group_name_Hall '-I 4ad'
_symmetry_space_group_name_H-M 'I 41/a :2'
_atom_sites_solution_hydrogens geom
_atom_sites_solution_primary direct
_atom_sites_solution_secondary difmap
_audit_creation_method SHELXL-97
_cell_angle_alpha 90.00
_cell_angle_beta 90.00
_cell_angle_gamma 90.00
_cell_formula_units_Z 16
_cell_length_a 30.221(11)
_cell_length_b 30.221(11)
_cell_length_c 23.645(12)
_cell_measurement_reflns_used 1024
_cell_measurement_temperature 100(2)
_cell_measurement_theta_max 23.29
_cell_measurement_theta_min 1.09
_cell_volume 21595(16)
_computing_structure_refinement 'SHELXL-97 (Sheldrick, 1997)'
_computing_structure_solution 'SHELXS-97 (Sheldrick, 1990)'
_diffrn_ambient_temperature 100(2)
_diffrn_measured_fraction_theta_full 0.998
_diffrn_measured_fraction_theta_max 0.998
_diffrn_radiation_monochromator graphite
_diffrn_radiation_source 'fine-focus sealed tube'
_diffrn_radiation_type MoK\a
_diffrn_radiation_wavelength 0.71073
_diffrn_reflns_av_R_equivalents 0.0796
_diffrn_reflns_av_sigmaI/netI 0.0613
_diffrn_reflns_limit_h_max 33
_diffrn_reflns_limit_h_min -33
_diffrn_reflns_limit_k_max 33
_diffrn_reflns_limit_k_min -33
_diffrn_reflns_limit_l_max 26
_diffrn_reflns_limit_l_min -26
_diffrn_reflns_number 86169
_diffrn_reflns_theta_full 23.29
_diffrn_reflns_theta_max 23.29
_diffrn_reflns_theta_min 1.09
_exptl_absorpt_coefficient_mu 0.480
_exptl_absorpt_correction_T_max 0.9101
_exptl_absorpt_correction_T_min 0.8615
_exptl_absorpt_correction_type multi-scan
_exptl_absorpt_process_details
;
absorption corrections were made based on correspondance of
equivalent intensities usingprogram SADABS (G. Sheldrick, Bruker 
Analytical X-ray Systems, Madison, WI)
;
_exptl_crystal_density_diffrn 0.962
_exptl_crystal_density_method 'not measured'
_exptl_crystal_F_000 6464
_exptl_crystal_size_max 0.32
_exptl_crystal_size_mid 0.24
_exptl_crystal_size_min 0.20
_refine_diff_density_max 0.764
_refine_diff_density_min -0.329
_refine_diff_density_rms 0.082
_refine_ls_extinction_method none
_refine_ls_goodness_of_fit_ref 0.871
_refine_ls_hydrogen_treatment mixed
_refine_ls_matrix_type full
_refine_ls_number_parameters 429
_refine_ls_number_reflns 7787
_refine_ls_number_restraints 0
_refine_ls_restrained_S_all 0.871
_refine_ls_R_factor_all 0.0955
_refine_ls_R_factor_gt 0.0603
_refine_ls_shift/su_max 1.063
_refine_ls_shift/su_mean 0.089
_refine_ls_structure_factor_coef Fsqd
_refine_ls_weighting_details 'calc w=1/[\s^2^(Fo^2^)+(0.1097P)^2^+0.0000P] where P=(Fo^2^+2Fc^2^)/3'
_refine_ls_weighting_scheme calc
_refine_ls_wR_factor_gt 0.1607
_refine_ls_wR_factor_ref 0.1708
_reflns_number_gt 4277
_reflns_number_total 7787
_reflns_threshold_expression >2sigma(I)
_cod_data_source_file ja909473y_si_002.cif
_cod_data_source_block zhon10s
_cod_original_cell_volume 21596(16)
_cod_original_sg_symbol_H-M I41/a
_cod_database_code 4101643

loop_
_symmetry_equiv_pos_as_xyz
'x, y, z'
'-x+1/2, -y, z+1/2'
'-y+3/4, x+1/4, z+1/4'
'y+3/4, -x+3/4, z+3/4'
'x+1/2, y+1/2, z+1/2'
'-x+1, -y+1/2, z+1'
'-y+5/4, x+3/4, z+3/4'
'y+5/4, -x+5/4, z+5/4'
'-x, -y, -z'
'x-1/2, y, -z-1/2'
'y-3/4, -x-1/4, -z-1/4'
'-y-3/4, x-3/4, -z-3/4'
'-x+1/2, -y+1/2, -z+1/2'
'x, y+1/2, -z'
'y-1/4, -x+1/4, -z+1/4'
'-y-1/4, x-1/4, -z-1/4'

loop_
_atom_site_label
_atom_site_type_symbol
_atom_site_fract_x
_atom_site_fract_y
_atom_site_fract_z
_atom_site_U_iso_or_equiv
_atom_site_adp_type
_atom_site_occupancy
_atom_site_symmetry_multiplicity
_atom_site_calc_flag
_atom_site_refinement_flags
_atom_site_disorder_assembly
_atom_site_disorder_group
C1 C 0.94943(18) 0.93678(18) 0.0700(3) 0.0734(17) Uani 1 1 d . . .
C2 C 0.94145(19) 0.9357(2) 0.1273(4) 0.090(2) Uani 1 1 d . . .
H2 H 0.9434 0.9083 0.1468 0.109 Uiso 1 1 calc R . .
C3 C 0.9306(2) 0.9739(3) 0.1574(3) 0.108(2) Uani 1 1 d . . .
H3 H 0.9265 0.9732 0.1972 0.129 Uiso 1 1 calc R . .
C4 C 0.9261(2) 1.0129(3) 0.1273(5) 0.112(3) Uani 1 1 d . . .
H4 H 0.9174 1.0390 0.1468 0.135 Uiso 1 1 calc R . .
C5 C 0.9335(2) 1.0151(2) 0.0715(4) 0.088(2) Uani 1 1 d . . .
H5 H 0.9310 1.0426 0.0521 0.106 Uiso 1 1 calc R . .
C6 C 0.94487(18) 0.97664(19) 0.0420(3) 0.0799(18) Uani 1 1 d . . .
H6 H 0.9495 0.9779 0.0023 0.096 Uiso 1 1 calc R . .
C7 C 1.02458(17) 0.89085(15) 0.0237(2) 0.0675(15) Uani 1 1 d . . .
C8 C 1.05022(15) 0.86102(14) -0.0085(2) 0.0549(13) Uani 1 1 d . . .
C9 C 1.09640(16) 0.86468(17) -0.0066(3) 0.0762(17) Uani 1 1 d . . .
H9 H 1.1140 0.8445 -0.0276 0.091 Uiso 1 1 calc R . .
C10 C 1.11701(18) 0.89736(18) 0.0255(3) 0.0780(17) Uani 1 1 d . . .
H10 H 1.1484 0.8993 0.0258 0.094 Uiso 1 1 calc R . .
C11 C 1.09259(19) 0.92648(18) 0.0564(3) 0.0840(19) Uani 1 1 d . . .
C12 C 1.04655(18) 0.92284(17) 0.0558(3) 0.0772(17) Uani 1 1 d . . .
H12 H 1.0296 0.9428 0.0780 0.093 Uiso 1 1 calc R . .
C13 C 1.11422(19) 0.96300(19) 0.0888(3) 0.096(2) Uani 1 1 d . . .
H13A H 1.1453 0.9555 0.0956 0.144 Uiso 1 1 calc R . .
H13B H 1.0991 0.9668 0.1252 0.144 Uiso 1 1 calc R . .
H13C H 1.1124 0.9905 0.0671 0.144 Uiso 1 1 calc R . .
C14 C 0.93858(18) 0.89411(16) -0.0341(3) 0.0713(17) Uani 1 1 d . . .
C15 C 0.95991(18) 0.91668(17) -0.0760(3) 0.0703(17) Uani 1 1 d . . .
H15 H 0.9902 0.9237 -0.0703 0.084 Uiso 1 1 calc R . .
C16 C 0.9405(2) 0.93015(17) -0.1267(3) 0.0783(18) Uani 1 1 d . . .
C17 C 0.8959(2) 0.92068(18) -0.1327(3) 0.0807(19) Uani 1 1 d . . .
H17 H 0.8806 0.9311 -0.1651 0.097 Uiso 1 1 calc R . .
C18 C 0.87363(19) 0.89659(18) -0.0930(3) 0.0772(18) Uani 1 1 d . . .
H18 H 0.8434 0.8896 -0.0992 0.093 Uiso 1 1 calc R . .
C19 C 0.89350(18) 0.88250(17) -0.0452(3) 0.0695(16) Uani 1 1 d . . .
C20 C 0.9663(2) 0.9519(2) -0.1722(3) 0.096(2) Uani 1 1 d . . .
H20A H 0.9464 0.9600 -0.2033 0.144 Uiso 1 1 calc R . .
H20B H 0.9889 0.9315 -0.1862 0.144 Uiso 1 1 calc R . .
H20C H 0.9805 0.9786 -0.1573 0.144 Uiso 1 1 calc R . .
C21 C 0.99977(19) 0.81171(19) 0.1135(3) 0.0879(19) Uani 1 1 d . . .
H21A H 0.9966 0.7936 0.1476 0.132 Uiso 1 1 calc R . .
H21B H 1.0166 0.8385 0.1226 0.132 Uiso 1 1 calc R . .
H21C H 1.0155 0.7948 0.0844 0.132 Uiso 1 1 calc R . .
C22 C 0.8958(2) 0.7405(2) 0.0977(3) 0.0895(19) Uani 1 1 d . . .
H22 H 0.8988 0.7411 0.0577 0.107 Uiso 1 1 calc R . .
C23 C 0.8764(2) 0.7044(2) 0.1229(4) 0.102(2) Uani 1 1 d . . .
H23 H 0.8672 0.6801 0.1002 0.123 Uiso 1 1 calc R . .
C24 C 0.8703(3) 0.7030(3) 0.1777(4) 0.116(3) Uani 1 1 d . . .
C25 C 0.8840(4) 0.7391(3) 0.2105(5) 0.181(5) Uani 1 1 d . . .
H25 H 0.8784 0.7397 0.2501 0.217 Uiso 1 1 calc R . .
C26 C 0.9059(3) 0.7743(3) 0.1842(4) 0.140(3) Uani 1 1 d . . .
H26 H 0.9173 0.7978 0.2066 0.168 Uiso 1 1 calc R . .
C27 C 0.8489(4) 0.6621(3) 0.2091(5) 0.168(4) Uani 1 1 d . . .
H27 H 0.8450 0.6717 0.2493 0.202 Uiso 1 1 calc R . .
C28 C 0.8073(5) 0.6532(4) 0.1899(8) 0.281(11) Uani 1 1 d . . .
H28A H 0.7964 0.6267 0.2102 0.338 Uiso 1 1 calc R . .
H28B H 0.8097 0.6452 0.1494 0.338 Uiso 1 1 calc R . .
C29 C 0.7745(5) 0.6870(5) 0.1949(8) 0.266(9) Uani 1 1 d . . .
H29A H 0.7847 0.7139 0.1750 0.319 Uiso 1 1 calc R . .
H29B H 0.7704 0.6945 0.2353 0.319 Uiso 1 1 calc R . .
C30 C 0.7290(10) 0.6718(8) 0.1694(11) 0.387(14) Uani 1 1 d . . .
H30A H 0.7324 0.6684 0.1280 0.464 Uiso 1 1 calc R . .
H30B H 0.7215 0.6424 0.1851 0.464 Uiso 1 1 calc R . .
C31 C 0.6898(9) 0.7041(9) 0.1812(14) 0.49(3) Uani 1 1 d . . .
H31A H 0.6740 0.6946 0.2154 0.742 Uiso 1 1 calc R . .
H31B H 0.6694 0.7039 0.1490 0.742 Uiso 1 1 calc R . .
H31C H 0.7013 0.7341 0.1867 0.742 Uiso 1 1 calc R . .
C32 C 0.8836(5) 0.6247(4) 0.2108(8) 0.204(7) Uani 1 1 d . . .
H32A H 0.8695 0.5999 0.2314 0.245 Uiso 1 1 calc R . .
H32B H 0.8872 0.6146 0.1712 0.245 Uiso 1 1 calc R . .
C33 C 0.9222(7) 0.6279(7) 0.2305(9) 0.302(13) Uani 1 1 d . . .
H33A H 0.9185 0.6375 0.2703 0.362 Uiso 1 1 calc R . .
H33B H 0.9360 0.6531 0.2104 0.362 Uiso 1 1 calc R . .
C34 C 0.9609(8) 0.5877(5) 0.2318(8) 0.291(9) Uani 1 1 d . . .
H34A H 0.9677 0.5781 0.1927 0.350 Uiso 1 1 calc R . .
H34B H 0.9496 0.5618 0.2530 0.350 Uiso 1 1 calc R . .
C35 C 1.0098(8) 0.6084(10) 0.2650(11) 0.435(17) Uani 1 1 d . . .
H35A H 1.0096 0.6002 0.3051 0.652 Uiso 1 1 calc R . .
H35B H 1.0106 0.6407 0.2615 0.652 Uiso 1 1 calc R . .
H35C H 1.0359 0.5956 0.2466 0.652 Uiso 1 1 calc R . .
Li1 Li 0.9311(3) 0.7794(2) -0.0609(5) 0.070(3) Uani 1 1 d . . .
N1 N 0.91094(16) 0.77530(17) 0.1286(3) 0.0887(16) Uani 1 1 d . . .
O1 O 1.05815(10) 0.78069(10) -0.04016(16) 0.0678(10) Uani 1 1 d . . .
O2 O 1.03517(11) 0.83406(11) -0.10886(17) 0.0674(10) Uani 1 1 d . . .
O3 O 0.98412(10) 0.81186(10) -0.03670(16) 0.0652(10) Uani 1 1 d . . .
O4 O 0.87934(11) 0.80070(11) -0.02011(17) 0.0754(11) Uani 1 1 d . . .
O5 O 0.81750(11) 0.85175(13) -0.01458(19) 0.0899(13) Uani 1 1 d . . .
O6 O 0.87402(12) 0.85262(12) 0.0558(2) 0.0842(12) Uani 1 1 d . . .
P1 P 0.96451(4) 0.88558(4) 0.03417(7) 0.0681(4) Uani 1 1 d . . .
Pd1 Pd 0.938742(14) 0.828921(14) 0.08426(2) 0.0785(2) Uani 1 1 d . . .
S1 S 1.02988(4) 0.81826(4) -0.05259(7) 0.0624(4) Uani 1 1 d . . .
S2 S 0.86337(5) 0.84422(5) -0.00239(8) 0.0766(5) Uani 1 1 d . . .

loop_
_atom_site_aniso_label
_atom_site_aniso_U_11
_atom_site_aniso_U_22
_atom_site_aniso_U_33
_atom_site_aniso_U_23
_atom_site_aniso_U_13
_atom_site_aniso_U_12
C1 0.054(3) 0.050(4) 0.117(6) -0.011(4) -0.007(3) 0.006(3)
C2 0.068(4) 0.072(4) 0.131(7) -0.018(4) 0.001(4) 0.012(3)
C3 0.108(6) 0.095(6) 0.121(6) -0.025(5) 0.001(5) 0.010(4)
C4 0.091(5) 0.072(5) 0.174(9) -0.036(6) -0.013(6) 0.025(4)
C5 0.076(4) 0.061(4) 0.128(7) -0.020(4) -0.007(4) 0.019(3)
C6 0.068(4) 0.062(4) 0.110(5) -0.025(4) -0.005(3) 0.006(3)
C7 0.061(3) 0.036(3) 0.105(5) -0.001(3) -0.009(3) 0.006(2)
C8 0.043(3) 0.037(3) 0.085(4) -0.003(3) -0.004(3) 0.004(2)
C9 0.047(3) 0.044(3) 0.137(5) 0.002(3) -0.001(3) 0.003(2)
C10 0.048(3) 0.055(3) 0.131(5) -0.016(3) -0.013(3) -0.004(3)
C11 0.067(4) 0.048(3) 0.137(6) -0.018(4) -0.026(4) 0.004(3)
C12 0.059(4) 0.046(3) 0.126(5) -0.022(3) -0.014(3) 0.001(3)
C13 0.067(4) 0.065(4) 0.155(6) -0.029(4) -0.017(4) 0.003(3)
C14 0.055(3) 0.033(3) 0.125(5) -0.013(3) -0.001(4) 0.006(2)
C15 0.052(3) 0.045(3) 0.113(5) -0.013(3) -0.017(4) 0.002(3)
C16 0.072(4) 0.042(3) 0.121(6) -0.018(3) -0.013(4) 0.006(3)
C17 0.074(4) 0.043(3) 0.125(6) -0.017(4) -0.033(4) 0.015(3)
C18 0.057(4) 0.042(3) 0.133(6) -0.013(4) -0.024(4) 0.005(3)
C19 0.052(3) 0.051(3) 0.106(5) -0.010(3) 0.001(3) 0.011(3)
C20 0.088(5) 0.063(4) 0.138(6) 0.002(4) -0.010(4) 0.008(3)
C21 0.071(4) 0.065(4) 0.128(6) 0.002(4) -0.007(4) 0.001(3)
C22 0.075(4) 0.069(4) 0.125(6) 0.000(4) 0.012(4) 0.002(3)
C23 0.101(5) 0.082(5) 0.123(7) 0.007(5) 0.028(5) -0.015(4)
C24 0.119(6) 0.098(6) 0.130(8) 0.027(6) 0.027(6) -0.003(5)
C25 0.279(14) 0.105(7) 0.158(9) -0.010(7) 0.109(9) -0.056(8)
C26 0.191(10) 0.116(7) 0.114(7) -0.015(6) 0.047(7) -0.043(6)
C27 0.138(9) 0.108(7) 0.257(13) 0.048(8) 0.053(9) -0.008(7)
C28 0.130(11) 0.162(12) 0.55(3) 0.135(16) 0.103(15) -0.025(10)
C29 0.121(10) 0.220(16) 0.46(2) 0.114(16) 0.081(13) -0.037(11)
C30 0.32(3) 0.33(3) 0.51(4) 0.08(3) 0.11(3) -0.10(3)
C31 0.34(4) 0.37(4) 0.78(6) 0.06(4) 0.26(4) 0.08(3)
C32 0.212(15) 0.095(7) 0.305(19) 0.059(9) 0.065(15) 0.032(9)
C33 0.33(3) 0.30(2) 0.28(2) 0.104(18) 0.08(2) 0.15(2)
C34 0.38(3) 0.202(15) 0.29(2) 0.005(14) 0.08(2) 0.090(18)
C35 0.30(3) 0.55(5) 0.46(4) -0.01(3) 0.02(3) 0.02(3)
Li1 0.055(5) 0.026(4) 0.128(8) -0.005(5) 0.001(5) 0.002(3)
N1 0.072(3) 0.067(3) 0.127(5) -0.003(4) 0.015(3) -0.003(3)
O1 0.054(2) 0.0360(18) 0.114(3) -0.0047(18) -0.007(2) 0.0031(15)
O2 0.062(2) 0.045(2) 0.096(3) -0.004(2) -0.005(2) -0.0017(16)
O3 0.049(2) 0.0365(18) 0.110(3) -0.0053(18) -0.0024(19) -0.0008(15)
O4 0.052(2) 0.053(2) 0.121(3) -0.013(2) 0.018(2) -0.0042(17)
O5 0.047(2) 0.080(3) 0.143(4) -0.028(3) -0.003(2) 0.0040(19)
O6 0.056(2) 0.069(3) 0.127(4) -0.021(2) 0.000(2) 0.0071(18)
P1 0.0494(8) 0.0436(8) 0.1113(13) -0.0120(8) -0.0045(8) 0.0048(6)
Pd1 0.0603(3) 0.0565(3) 0.1188(5) -0.0074(3) 0.0011(3) 0.0005(2)
S1 0.0459(8) 0.0375(7) 0.1037(13) -0.0047(7) -0.0021(8) -0.0020(6)
S2 0.0494(8) 0.0610(9) 0.1194(15) -0.0207(9) -0.0014(9) 0.0037(7)

loop_
_atom_type_symbol
_atom_type_description
_atom_type_scat_dispersion_real
_atom_type_scat_dispersion_imag
_atom_type_scat_source
C C 0.0033 0.0016 'International Tables Vol C Tables 4.2.6.8 and 6.1.1.4'
Li Li -0.0003 0.0001 'International Tables Vol C Tables 4.2.6.8 and 6.1.1.4'
N N 0.0061 0.0033 'International Tables Vol C Tables 4.2.6.8 and 6.1.1.4'
O O 0.0106 0.0060 'International Tables Vol C Tables 4.2.6.8 and 6.1.1.4'
P P 0.1023 0.0942 'International Tables Vol C Tables 4.2.6.8 and 6.1.1.4'
Pd Pd -0.9988 1.0072 'International Tables Vol C Tables 4.2.6.8 and 6.1.1.4'
S S 0.1246 0.1234 'International Tables Vol C Tables 4.2.6.8 and 6.1.1.4'
Cl Cl 0.1484 0.1585 'International Tables Vol C Tables 4.2.6.8 and 6.1.1.4'
H H 0.0000 0.0000 'International Tables Vol C Tables 4.2.6.8 and 6.1.1.4'

loop_
_geom_angle_atom_site_label_1
_geom_angle_atom_site_label_2
_geom_angle_atom_site_label_3
_geom_angle
_geom_angle_site_symmetry_1
_geom_angle_site_symmetry_3
_geom_angle_publ_flag
C2 C1 C6 118.3(6) . . ?
C2 C1 P1 118.8(5) . . ?
C6 C1 P1 122.9(6) . . ?
C1 C2 C3 121.6(7) . . ?
C4 C3 C2 117.8(8) . . ?
C5 C4 C3 122.2(7) . . ?
C4 C5 C6 119.3(7) . . ?
C1 C6 C5 120.8(7) . . ?
C12 C7 C8 118.3(5) . . ?
C12 C7 P1 117.1(4) . . ?
C8 C7 P1 124.0(4) . . ?
C9 C8 C7 118.6(5) . . ?
C9 C8 S1 115.0(4) . . ?
C7 C8 S1 126.4(4) . . ?
C10 C9 C8 121.3(5) . . ?
C11 C10 C9 120.6(5) . . ?
C10 C11 C12 119.0(5) . . ?
C10 C11 C13 121.1(5) . . ?
C12 C11 C13 120.0(5) . . ?
C11 C12 C7 122.3(5) . . ?
C15 C14 C19 115.9(6) . . ?
C15 C14 P1 120.9(4) . . ?
C19 C14 P1 122.8(5) . . ?
C14 C15 C16 124.8(5) . . ?
C17 C16 C15 116.0(6) . . ?
C17 C16 C20 121.9(7) . . ?
C15 C16 C20 122.1(6) . . ?
C18 C17 C16 121.3(6) . . ?
C19 C18 C17 121.6(6) . . ?
C18 C19 C14 120.1(6) . . ?
C18 C19 S2 116.9(5) . . ?
C14 C19 S2 122.6(5) . . ?
N1 C22 C23 121.6(7) . . ?
C24 C23 C22 121.1(8) . . ?
C23 C24 C25 118.7(8) . . ?
C23 C24 C27 123.2(9) . . ?
C25 C24 C27 118.1(9) . . ?
C26 C25 C24 119.1(9) . . ?
N1 C26 C25 120.8(9) . . ?
C28 C27 C32 119.5(12) . . ?
C28 C27 C24 112.0(10) . . ?
C32 C27 C24 107.8(9) . . ?
C27 C28 C29 118.2(15) . . ?
C28 C29 C30 111.5(19) . . ?
C31 C30 C29 114(3) . . ?
C33 C32 C27 125.6(18) . . ?
C32 C33 C34 126(2) . . ?
C33 C34 C35 109.2(17) . . ?
O1 Li1 O4 108.9(5) 6_664 . ?
O1 Li1 O2 111.9(5) 6_664 16_755 ?
O4 Li1 O2 105.3(4) . 16_755 ?
O1 Li1 O3 105.1(4) 6_664 . ?
O4 Li1 O3 110.3(5) . . ?
O2 Li1 O3 115.4(5) 16_755 . ?
C26 N1 C22 118.5(6) . . ?
C26 N1 Pd1 123.9(5) . . ?
C22 N1 Pd1 117.5(5) . . ?
S1 O1 Li1 142.5(4) . 6_664 ?
S1 O2 Li1 144.8(3) . 11_675 ?
S1 O3 Li1 140.5(4) . . ?
S2 O4 Li1 134.7(3) . . ?
S2 O6 Pd1 115.9(2) . . ?
C14 P1 C1 100.7(3) . . ?
C14 P1 C7 107.1(3) . . ?
C1 P1 C7 103.7(2) . . ?
C14 P1 Pd1 115.62(19) . . ?
C1 P1 Pd1 108.6(2) . . ?
C7 P1 Pd1 118.99(17) . . ?
C21 Pd1 N1 89.8(2) . . ?
C21 Pd1 O6 175.4(2) . . ?
N1 Pd1 O6 92.76(18) . . ?
C21 Pd1 P1 93.46(18) . . ?
N1 Pd1 P1 176.55(17) . . ?
O6 Pd1 P1 84.11(11) . . ?
O2 S1 O3 113.3(2) . . ?
O2 S1 O1 112.7(2) . . ?
O3 S1 O1 113.9(2) . . ?
O2 S1 C8 105.5(2) . . ?
O3 S1 C8 106.1(2) . . ?
O1 S1 C8 104.3(2) . . ?
O5 S2 O6 112.4(2) . . ?
O5 S2 O4 113.8(2) . . ?
O6 S2 O4 111.1(2) . . ?
O5 S2 C19 106.0(3) . . ?
O6 S2 C19 108.3(3) . . ?
O4 S2 C19 104.6(2) . . ?

loop_
_geom_bond_atom_site_label_1
_geom_bond_atom_site_label_2
_geom_bond_distance
_geom_bond_site_symmetry_2
_geom_bond_publ_flag
C1 C2 1.376(9) . ?
C1 C6 1.381(8) . ?
C1 P1 1.822(6) . ?
C2 C3 1.395(9) . ?
C3 C4 1.383(10) . ?
C4 C5 1.340(10) . ?
C5 C6 1.399(8) . ?
C7 C12 1.397(7) . ?
C7 C8 1.411(7) . ?
C7 P1 1.839(5) . ?
C8 C9 1.401(6) . ?
C8 S1 1.771(5) . ?
C9 C10 1.392(7) . ?
C10 C11 1.361(8) . ?
C11 C12 1.396(7) . ?
C11 C13 1.495(8) . ?
C14 C15 1.366(8) . ?
C14 C19 1.431(7) . ?
C14 P1 1.812(7) . ?
C15 C16 1.395(8) . ?
C16 C17 1.383(8) . ?
C16 C20 1.483(9) . ?
C17 C18 1.366(9) . ?
C18 C19 1.348(8) . ?
C19 S2 1.787(6) . ?
C21 Pd1 2.037(6) . ?
C22 N1 1.360(8) . ?
C22 C23 1.375(9) . ?
C23 C24 1.310(10) . ?
C24 C25 1.401(12) . ?
C24 C27 1.580(11) . ?
C25 C26 1.400(11) . ?
C26 N1 1.326(9) . ?
C27 C28 1.361(17) . ?
C27 C32 1.543(15) . ?
C28 C29 1.429(17) . ?
C29 C30 1.57(3) . ?
C30 C31 1.56(3) . ?
C32 C33 1.26(2) . ?
C33 C34 1.69(2) . ?
C34 C35 1.79(3) . ?
Li1 O1 1.910(8) 6_664 ?
Li1 O4 1.946(9) . ?
Li1 O2 1.959(11) 16_755 ?
Li1 O3 1.964(9) . ?
N1 Pd1 2.105(5) . ?
O1 S1 1.451(3) . ?
O1 Li1 1.910(8) 6_664 ?
O2 S1 1.423(4) . ?
O2 Li1 1.959(11) 11_675 ?
O3 S1 1.446(3) . ?
O4 S2 1.462(4) . ?
O5 S2 1.434(4) . ?
O6 S2 1.436(5) . ?
O6 Pd1 2.189(4) . ?
P1 Pd1 2.2228(17) . ?

loop_
_geom_torsion_atom_site_label_1
_geom_torsion_atom_site_label_2
_geom_torsion_atom_site_label_3
_geom_torsion_atom_site_label_4
_geom_torsion
_geom_torsion_site_symmetry_1
_geom_torsion_site_symmetry_2
_geom_torsion_site_symmetry_3
_geom_torsion_site_symmetry_4
_geom_torsion_publ_flag
C6 C1 C2 C3 -2.4(9) . . . . ?
P1 C1 C2 C3 178.7(5) . . . . ?
C1 C2 C3 C4 3.0(10) . . . . ?
C2 C3 C4 C5 -2.8(11) . . . . ?
C3 C4 C5 C6 2.0(11) . . . . ?
C2 C1 C6 C5 1.5(9) . . . . ?
P1 C1 C6 C5 -179.7(4) . . . . ?
C4 C5 C6 C1 -1.3(9) . . . . ?
C12 C7 C8 C9 0.2(8) . . . . ?
P1 C7 C8 C9 -170.7(4) . . . . ?
C12 C7 C8 S1 -179.4(4) . . . . ?
P1 C7 C8 S1 9.7(7) . . . . ?
C7 C8 C9 C10 -1.0(8) . . . . ?
S1 C8 C9 C10 178.7(5) . . . . ?
C8 C9 C10 C11 0.6(9) . . . . ?
C9 C10 C11 C12 0.6(10) . . . . ?
C9 C10 C11 C13 -177.2(6) . . . . ?
C10 C11 C12 C7 -1.3(10) . . . . ?
C13 C11 C12 C7 176.4(6) . . . . ?
C8 C7 C12 C11 0.9(9) . . . . ?
P1 C7 C12 C11 172.4(5) . . . . ?
C19 C14 C15 C16 2.5(8) . . . . ?
P1 C14 C15 C16 -170.6(4) . . . . ?
C14 C15 C16 C17 2.2(8) . . . . ?
C14 C15 C16 C20 -175.7(5) . . . . ?
C15 C16 C17 C18 -4.8(8) . . . . ?
C20 C16 C17 C18 173.1(5) . . . . ?
C16 C17 C18 C19 2.7(8) . . . . ?
C17 C18 C19 C14 2.4(8) . . . . ?
C17 C18 C19 S2 -170.5(4) . . . . ?
C15 C14 C19 C18 -4.8(7) . . . . ?
P1 C14 C19 C18 168.2(4) . . . . ?
C15 C14 C19 S2 167.6(4) . . . . ?
P1 C14 C19 S2 -19.4(6) . . . . ?
N1 C22 C23 C24 2.4(11) . . . . ?
C22 C23 C24 C25 0.1(13) . . . . ?
C22 C23 C24 C27 -178.9(8) . . . . ?
C23 C24 C25 C26 -3.6(16) . . . . ?
C27 C24 C25 C26 175.5(10) . . . . ?
C24 C25 C26 N1 4.9(17) . . . . ?
C23 C24 C27 C28 -58.9(15) . . . . ?
C25 C24 C27 C28 122.0(14) . . . . ?
C23 C24 C27 C32 74.5(14) . . . . ?
C25 C24 C27 C32 -104.6(13) . . . . ?
C32 C27 C28 C29 172.8(14) . . . . ?
C24 C27 C28 C29 -59.8(19) . . . . ?
C27 C28 C29 C30 178.5(14) . . . . ?
C28 C29 C30 C31 172(2) . . . . ?
C28 C27 C32 C33 -176(2) . . . . ?
C24 C27 C32 C33 55(3) . . . . ?
C27 C32 C33 C34 -178.9(12) . . . . ?
C32 C33 C34 C35 -179(2) . . . . ?
C25 C26 N1 C22 -2.5(13) . . . . ?
C25 C26 N1 Pd1 174.9(8) . . . . ?
C23 C22 N1 C26 -1.1(10) . . . . ?
C23 C22 N1 Pd1 -178.7(5) . . . . ?
O1 Li1 O3 S1 73.9(7) 6_664 . . . ?
O4 Li1 O3 S1 -168.9(3) . . . . ?
O2 Li1 O3 S1 -49.8(7) 16_755 . . . ?
O1 Li1 O4 S2 155.3(4) 6_664 . . . ?
O2 Li1 O4 S2 -84.6(6) 16_755 . . . ?
O3 Li1 O4 S2 40.5(8) . . . . ?
C15 C14 P1 C1 85.7(5) . . . . ?
C19 C14 P1 C1 -86.9(4) . . . . ?
C15 C14 P1 C7 -22.3(5) . . . . ?
C19 C14 P1 C7 165.1(4) . . . . ?
C15 C14 P1 Pd1 -157.6(4) . . . . ?
C19 C14 P1 Pd1 29.8(5) . . . . ?
C2 C1 P1 C14 146.1(5) . . . . ?
C6 C1 P1 C14 -32.7(5) . . . . ?
C2 C1 P1 C7 -103.2(5) . . . . ?
C6 C1 P1 C7 78.0(5) . . . . ?
C2 C1 P1 Pd1 24.3(5) . . . . ?
C6 C1 P1 Pd1 -154.6(4) . . . . ?
C12 C7 P1 C14 122.5(5) . . . . ?
C8 C7 P1 C14 -66.5(5) . . . . ?
C12 C7 P1 C1 16.6(5) . . . . ?
C8 C7 P1 C1 -172.4(5) . . . . ?
C12 C7 P1 Pd1 -104.1(4) . . . . ?
C8 C7 P1 Pd1 66.9(5) . . . . ?
C26 N1 Pd1 C21 73.4(7) . . . . ?
C22 N1 Pd1 C21 -109.1(5) . . . . ?
C26 N1 Pd1 O6 -102.7(7) . . . . ?
C22 N1 Pd1 O6 74.7(4) . . . . ?
S2 O6 Pd1 N1 -104.9(3) . . . . ?
S2 O6 Pd1 P1 73.7(2) . . . . ?
C14 P1 Pd1 C21 141.5(3) . . . . ?
C1 P1 Pd1 C21 -106.3(3) . . . . ?
C7 P1 Pd1 C21 11.8(3) . . . . ?
C14 P1 Pd1 O6 -42.4(2) . . . . ?
C1 P1 Pd1 O6 69.8(2) . . . . ?
C7 P1 Pd1 O6 -172.1(2) . . . . ?
Li1 O2 S1 O3 -69.3(6) 11_675 . . . ?
Li1 O2 S1 O1 61.9(6) 11_675 . . . ?
Li1 O2 S1 C8 175.1(5) 11_675 . . . ?
Li1 O3 S1 O2 57.0(6) . . . . ?
Li1 O3 S1 O1 -73.6(6) . . . . ?
Li1 O3 S1 C8 172.2(5) . . . . ?
Li1 O1 S1 O2 -64.0(6) 6_664 . . . ?
Li1 O1 S1 O3 66.8(7) 6_664 . . . ?
Li1 O1 S1 C8 -178.0(6) 6_664 . . . ?
C9 C8 S1 O2 -75.3(4) . . . . ?
C7 C8 S1 O2 104.4(5) . . . . ?
C9 C8 S1 O3 164.2(4) . . . . ?
C7 C8 S1 O3 -16.1(5) . . . . ?
C9 C8 S1 O1 43.6(5) . . . . ?
C7 C8 S1 O1 -136.7(5) . . . . ?
Pd1 O6 S2 O5 167.2(2) . . . . ?
Pd1 O6 S2 O4 38.3(3) . . . . ?
Pd1 O6 S2 C19 -76.0(3) . . . . ?
Li1 O4 S2 O5 133.2(5) . . . . ?
Li1 O4 S2 O6 -98.7(6) . . . . ?
Li1 O4 S2 C19 18.0(6) . . . . ?
C18 C19 S2 O5 -25.5(5) . . . . ?
C14 C19 S2 O5 161.9(4) . . . . ?
C18 C19 S2 O6 -146.3(4) . . . . ?
C14 C19 S2 O6 41.0(5) . . . . ?
C18 C19 S2 O4 95.1(4) . . . . ?
C14 C19 S2 O4 -77.5(5) . . . . ?
